data_4083580
loop_
_publ_author_name
'Saxena, Priya'
'Thirupathi, Natesan'
'Nethaji, Munirathinam'

_publ_contact_author 'Thirupathi N.'
_publ_section_title
;
 Mono- and Dialkyne Insertion Reactions of
 CyclopalladatedN,N&#x2032;,N&#x2033;-Triarylguanidines
 [\k2(C,N)Pd(\m-Br)]2andcis-/trans-[\k2(C,N)Pd(Lewis Base)Br]. Scaffolds
 for Enlarged, Rearranged, and Zwitterionic Palladacycles through Ring
 Contraction cum Amine--Imine Tautomerization
;
_journal_issue 12
_journal_name_full Organometallics
_journal_page_first 3182
_journal_paper_doi 10.1021/om500423q
_journal_volume 33
_journal_year 2014
_chemical_formula_moiety 'C41 H45 N4 O9 Pd, C F3 O3 S, C7 H8, C H Cl3, H2 O'
_chemical_formula_sum 'C50 H56 Cl3 F3 N4 O13 Pd S'
_chemical_formula_weight 1222.80
_chemical_name_systematic
;
 ?
;
_space_group_IT_number 14
_symmetry_cell_setting monoclinic
_symmetry_space_group_name_Hall '-P 2yn'
_symmetry_space_group_name_H-M 'P 1 21/n 1'
_atom_sites_solution_hydrogens geom
_atom_sites_solution_primary direct
_atom_sites_solution_secondary difmap
_audit_creation_method SHELXL-97
_cell_angle_alpha 90.00
_cell_angle_beta 104.068(3)
_cell_angle_gamma 90.00
_cell_formula_units_Z 4
_cell_length_a 10.3519(3)
_cell_length_b 27.3732(6)
_cell_length_c 19.1507(4)
_cell_measurement_temperature 298(2)
_cell_measurement_theta_max 26.37
_cell_measurement_theta_min 2.98
_cell_volume 5263.9(2)
_computing_cell_refinement 'CrysAlisPro, Oxford Diffraction Ltd.'
_computing_data_collection 'CrysAlisPro, Oxford Diffraction Ltd.'
_computing_data_reduction 'CrysAlisPro, Oxford Diffraction Ltd.'
_computing_molecular_graphics 'OLEX 2-1.2'
_computing_publication_material 'WINGX V1.80.01'
_computing_structure_refinement 'SHELXL-97 (Sheldrick, 2008)'
_computing_structure_solution SIR-92
_diffrn_ambient_temperature 298(2)
_diffrn_detector_area_resol_mean 0.3703
_diffrn_measured_fraction_theta_full 0.998
_diffrn_measured_fraction_theta_max 0.998
_diffrn_measurement_device_type 'Sapphire-3 CCD detector'
_diffrn_measurement_method 'OMEGA SCAN'
_diffrn_radiation_monochromator graphite
_diffrn_radiation_source 'fine-focus sealed tube'
_diffrn_radiation_type MoK\a
_diffrn_radiation_wavelength 0.71073
_diffrn_reflns_av_R_equivalents 0.0237
_diffrn_reflns_av_sigmaI/netI 0.0177
_diffrn_reflns_limit_h_max 12
_diffrn_reflns_limit_h_min -12
_diffrn_reflns_limit_k_max 34
_diffrn_reflns_limit_k_min -34
_diffrn_reflns_limit_l_max 23
_diffrn_reflns_limit_l_min -23
_diffrn_reflns_number 56477
_diffrn_reflns_theta_full 26.37
_diffrn_reflns_theta_max 26.37
_diffrn_reflns_theta_min 2.98
_exptl_absorpt_coefficient_mu 0.622
_exptl_absorpt_correction_T_max 0.8353
_exptl_absorpt_correction_T_min 0.8257
_exptl_absorpt_correction_type empirical
_exptl_absorpt_process_details 'CrysAlisPro 1.171.34.40 (2006)'
_exptl_crystal_colour YELLOW
_exptl_crystal_density_diffrn 1.543
_exptl_crystal_density_method 'not measured'
_exptl_crystal_description CUBOIDAL
_exptl_crystal_F_000 2512
_exptl_crystal_size_max 0.32
_exptl_crystal_size_mid 0.31
_exptl_crystal_size_min 0.30
_refine_diff_density_max 0.859
_refine_diff_density_min -1.800
_refine_diff_density_rms 0.087
_refine_ls_extinction_method none
_refine_ls_goodness_of_fit_ref 1.153
_refine_ls_hydrogen_treatment mixed
_refine_ls_matrix_type full
_refine_ls_number_parameters 646
_refine_ls_number_reflns 10735
_refine_ls_number_restraints 0
_refine_ls_restrained_S_all 1.153
_refine_ls_R_factor_all 0.0642
_refine_ls_R_factor_gt 0.0608
_refine_ls_shift/su_max 0.021
_refine_ls_shift/su_mean 0.000
_refine_ls_structure_factor_coef Fsqd
_refine_ls_weighting_details 'calc w=1/[\s^2^(Fo^2^)+(0.0541P)^2^+16.4398P] where P=(Fo^2^+2Fc^2^)/3'
_refine_ls_weighting_scheme calc
_refine_ls_wR_factor_gt 0.1484
_refine_ls_wR_factor_ref 0.1508
_reflns_number_gt 10122
_reflns_number_total 10735
_reflns_threshold_expression >2\s(I)
_cod_data_source_file om500423q_si_002.cif
_cod_data_source_block 4.CHCl3.C7H8.H2O
_cod_depositor_comments
;
The following automatic conversions were performed:

'_symmetry_cell_setting' value 'MONOCLINIC' changed to 'monoclinic'
according to
/usr/data/users/saulius/crontab/automatic-downloads/rss-feeds/ACS/lib/dictionaries/cif_core.dic
dictionary named 'cif_core.dic' version 2.4.2 from
2011-04-26.

'_exptl_absorpt_correction_type' value 'EMPIRICAL'
changed to 'empirical' according to
/usr/data/users/saulius/crontab/automatic-downloads/rss-feeds/ACS/lib/dictionaries/cif_core.dic
dictionary named 'cif_core.dic' version 2.4.2 from 2011-04-26.

Automatic conversion script
Id: cif_fix_values 2281 2013-09-26 08:29:07Z andrius 

 Adding full bibliography for 4083571--4083582.cif.
;
_cod_original_cell_volume 5263.8(2)
_cod_original_sg_symbol_H-M P21/n
_cod_database_code 4083580

loop_
_symmetry_equiv_pos_as_xyz
'x, y, z'
'-x+1/2, y+1/2, -z+1/2'
'-x, -y, -z'
'x-1/2, -y-1/2, z-1/2'

loop_
_atom_site_label
_atom_site_type_symbol
_atom_site_fract_x
_atom_site_fract_y
_atom_site_fract_z
_atom_site_U_iso_or_equiv
_atom_site_adp_type
_atom_site_occupancy
_atom_site_symmetry_multiplicity
_atom_site_calc_flag
_atom_site_refinement_flags
Cl1 Cl 1.3315(4) 0.33764(13) 0.3060(2) 0.0975(10) Uiso 0.80 1 d P
Cl1' Cl 1.3581(11) 0.3311(4) 0.3292(6) 0.075(3) Uiso 0.20 1 d P
Cl2 Cl 1.2170(3) 0.31440(12) 0.42806(16) 0.0947(8) Uiso 0.80 1 d P
Cl2' Cl 1.2650(13) 0.3327(5) 0.4330(7) 0.095(3) Uiso 0.20 1 d P
Cl3 Cl 1.1452(4) 0.40278(14) 0.3508(2) 0.1190(10) Uiso 0.80 1 d P
Cl3' Cl 1.1855(12) 0.4095(4) 0.3216(7) 0.094(3) Uiso 0.20 1 d P
C43 C 1.1953(7) 0.3433(3) 0.3435(4) 0.0753(18) Uiso 1 1 d .
C44 C -0.0738(14) 0.0253(6) 0.0385(8) 0.149(4) Uiso 1 1 d .
C45 C -0.0268(15) 0.0508(5) -0.0048(8) 0.155(5) Uiso 1 1 d .
C46 C -0.049(2) -0.0241(9) 0.0447(11) 0.203(7) Uiso 1 1 d .
C47 C -0.088(2) -0.0503(10) 0.0805(14) 0.258(10) Uiso 1 1 d .
Pd1 Pd 0.82645(3) 0.156173(10) 0.429337(15) 0.02568(10) Uani 1 1 d .
S1 S 0.82647(12) 0.29712(5) 0.25164(7) 0.0447(3) Uani 1 1 d .
O1 O 1.1526(3) 0.12879(12) 0.47564(17) 0.0427(7) Uani 1 1 d .
O2 O 1.0170(3) 0.06537(11) 0.47316(16) 0.0398(7) Uani 1 1 d .
O3 O 0.9548(4) 0.04233(13) 0.23120(17) 0.0506(8) Uani 1 1 d .
O4 O 1.0416(3) 0.02337(12) 0.34614(18) 0.0484(8) Uani 1 1 d .
O5 O 0.7418(4) -0.00787(12) 0.2852(2) 0.0510(8) Uani 1 1 d .
O6 O 0.6192(3) 0.00243(12) 0.36427(18) 0.0473(8) Uani 1 1 d .
O7 O 0.6668(4) 0.05816(13) 0.50404(17) 0.0509(8) Uani 1 1 d .
O8 O 0.5149(3) 0.09186(13) 0.41302(19) 0.0484(8) Uani 1 1 d .
O9 O 0.9248(4) 0.22528(12) 0.4485(2) 0.0407(7) Uani 1 1 d .
H9A H 0.923(6) 0.242(2) 0.413(3) 0.057(18) Uiso 1 1 d .
H9B H 0.995(8) 0.228(3) 0.475(4) 0.08(3) Uiso 1 1 d .
O10 O 0.9242(5) 0.31952(19) 0.2217(3) 0.0820(14) Uani 1 1 d .
O11 O 0.7395(4) 0.26482(15) 0.2029(3) 0.0695(11) Uani 1 1 d .
O12 O 0.8749(6) 0.2804(2) 0.3227(2) 0.0998(18) Uani 1 1 d .
O13 O 0.6648(4) 0.28095(17) 0.0471(2) 0.0725(12) Uani 1 1 d .
N1 N 0.8295(3) 0.12024(11) 0.25975(17) 0.0262(6) Uani 1 1 d .
N2 N 0.6516(3) 0.16195(13) 0.18677(19) 0.0311(7) Uani 1 1 d .
H2 H 0.685(4) 0.1864(17) 0.203(2) 0.025(11) Uiso 1 1 d .
N3 N 0.6436(4) 0.07769(13) 0.20167(18) 0.0314(7) Uani 1 1 d .
H3 H 0.688(4) 0.0548(16) 0.209(2) 0.019(10) Uiso 1 1 d .
N4 N 0.6939(3) 0.18158(13) 0.49129(18) 0.0313(7) Uani 1 1 d .
F1 F 0.7854(5) 0.38166(16) 0.3044(3) 0.1041(15) Uani 1 1 d .
F2 F 0.6214(6) 0.3325(2) 0.2887(4) 0.143(3) Uani 1 1 d .
F3 F 0.6665(6) 0.36813(18) 0.1999(3) 0.125(2) Uani 1 1 d .
C1 C 0.9593(3) 0.12332(13) 0.37815(19) 0.0245(7) Uani 1 1 d .
C2 C 1.0536(4) 0.10605(14) 0.4454(2) 0.0294(8) Uani 1 1 d .
C3 C 1.1053(6) 0.0485(2) 0.5389(3) 0.0547(13) Uani 1 1 d .
H3A H 1.1872 0.0375 0.5291 0.082 Uiso 1 1 calc R
H3B H 1.0642 0.0220 0.5582 0.082 Uiso 1 1 calc R
H3C H 1.1234 0.0748 0.5731 0.082 Uiso 1 1 calc R
C4 C 1.0126(4) 0.15764(13) 0.3318(2) 0.0260(7) Uani 1 1 d .
C5 C 1.1227(4) 0.18803(15) 0.3463(2) 0.0341(9) Uani 1 1 d .
H5 H 1.1741 0.1919 0.3930 0.041 Uiso 1 1 calc R
C6 C 1.1546(4) 0.21261(16) 0.2894(3) 0.0387(10) Uani 1 1 d .
H6 H 1.2271 0.2337 0.2985 0.046 Uiso 1 1 calc R
C7 C 1.0810(4) 0.20634(17) 0.2197(3) 0.0413(10) Uani 1 1 d .
H7 H 1.1069 0.2227 0.1828 0.050 Uiso 1 1 calc R
C8 C 0.9699(4) 0.17651(16) 0.2028(2) 0.0345(9) Uani 1 1 d .
C9 C 0.9337(4) 0.15460(13) 0.2609(2) 0.0270(8) Uani 1 1 d .
C10 C 0.8987(5) 0.1669(2) 0.1251(3) 0.0517(12) Uani 1 1 d .
H10A H 0.8237 0.1885 0.1112 0.078 Uiso 1 1 calc R
H10B H 0.8684 0.1336 0.1200 0.078 Uiso 1 1 calc R
H10C H 0.9588 0.1725 0.0948 0.078 Uiso 1 1 calc R
C11 C 0.7074(4) 0.12026(14) 0.21565(19) 0.0271(8) Uani 1 1 d .
C12 C 0.5425(4) 0.16496(16) 0.1234(2) 0.0347(9) Uani 1 1 d .
C13 C 0.5475(5) 0.13837(19) 0.0631(2) 0.0463(11) Uani 1 1 d .
H13 H 0.6220 0.1195 0.0626 0.056 Uiso 1 1 calc R
C14 C 0.4406(7) 0.1398(2) 0.0029(3) 0.0628(16) Uani 1 1 d .
H14 H 0.4429 0.1215 -0.0376 0.075 Uiso 1 1 calc R
C15 C 0.3327(6) 0.1681(2) 0.0034(3) 0.0652(17) Uani 1 1 d .
H15 H 0.2609 0.1690 -0.0367 0.078 Uiso 1 1 calc R
C16 C 0.3298(5) 0.1956(2) 0.0635(3) 0.0563(14) Uani 1 1 d .
H16 H 0.2558 0.2150 0.0629 0.068 Uiso 1 1 calc R
C17 C 0.4344(4) 0.19507(17) 0.1249(2) 0.0410(10) Uani 1 1 d .
C18 C 0.4277(5) 0.2246(2) 0.1896(3) 0.0533(12) Uani 1 1 d .
H18A H 0.4227 0.2031 0.2285 0.080 Uiso 1 1 calc R
H18B H 0.3501 0.2451 0.1783 0.080 Uiso 1 1 calc R
H18C H 0.5059 0.2446 0.2036 0.080 Uiso 1 1 calc R
C19 C 0.5035(4) 0.07032(16) 0.1916(2) 0.0359(9) Uani 1 1 d .
C20 C 0.4353(5) 0.09588(18) 0.2331(3) 0.0446(11) Uani 1 1 d .
H20 H 0.4807 0.1176 0.2679 0.053 Uiso 1 1 calc R
C21 C 0.2996(6) 0.0895(2) 0.2235(4) 0.0640(15) Uani 1 1 d .
H21 H 0.2532 0.1072 0.2510 0.077 Uiso 1 1 calc R
C22 C 0.2347(6) 0.0570(3) 0.1731(4) 0.079(2) Uani 1 1 d .
H22 H 0.1433 0.0528 0.1662 0.094 Uiso 1 1 calc R
C23 C 0.3012(6) 0.0307(3) 0.1330(3) 0.074(2) Uani 1 1 d .
H23 H 0.2543 0.0087 0.0991 0.089 Uiso 1 1 calc R
C24 C 0.4406(6) 0.0358(2) 0.1413(3) 0.0546(13) Uani 1 1 d .
C25 C 0.5182(8) 0.0060(3) 0.0997(4) 0.087(2) Uani 1 1 d .
H25A H 0.5661 0.0275 0.0753 0.131 Uiso 1 1 calc R
H25B H 0.4581 -0.0138 0.0651 0.131 Uiso 1 1 calc R
H25C H 0.5800 -0.0146 0.1322 0.131 Uiso 1 1 calc R
C26 C 0.8766(4) 0.08601(13) 0.32262(19) 0.0245(7) Uani 1 1 d .
C27 C 0.9612(4) 0.04788(14) 0.2938(2) 0.0321(8) Uani 1 1 d .
C28 C 1.1195(7) -0.0151(2) 0.3245(4) 0.0703(18) Uani 1 1 d .
H28A H 1.0609 -0.0384 0.2955 0.106 Uiso 1 1 calc R
H28B H 1.1722 -0.0310 0.3665 0.106 Uiso 1 1 calc R
H28C H 1.1770 -0.0013 0.2972 0.106 Uiso 1 1 calc R
C29 C 0.7681(4) 0.06519(14) 0.3543(2) 0.0263(7) Uani 1 1 d .
C30 C 0.7104(4) 0.01643(14) 0.3308(2) 0.0315(8) Uani 1 1 d .
C31 C 0.5485(6) -0.0422(2) 0.3391(4) 0.0668(17) Uani 1 1 d .
H31A H 0.5031 -0.0387 0.2893 0.100 Uiso 1 1 calc R
H31B H 0.4847 -0.0487 0.3669 0.100 Uiso 1 1 calc R
H31C H 0.6106 -0.0688 0.3444 0.100 Uiso 1 1 calc R
C32 C 0.7355(4) 0.09302(14) 0.40505(19) 0.0264(7) Uani 1 1 d .
C33 C 0.6381(4) 0.07776(16) 0.4463(2) 0.0345(9) Uani 1 1 d .
C34 C 0.4113(6) 0.0791(3) 0.4482(4) 0.082(2) Uani 1 1 d .
H34A H 0.4168 0.0449 0.4598 0.123 Uiso 1 1 calc R
H34B H 0.3260 0.0861 0.4167 0.123 Uiso 1 1 calc R
H34C H 0.4220 0.0979 0.4917 0.123 Uiso 1 1 calc R
C35 C 0.7205(5) 0.17042(17) 0.5622(2) 0.0387(10) Uani 1 1 d .
C36 C 0.6293(6) 0.1807(2) 0.6024(3) 0.0541(13) Uani 1 1 d .
H36 H 0.6475 0.1725 0.6509 0.065 Uiso 1 1 calc R
C37 C 0.5116(6) 0.2033(2) 0.5698(3) 0.0633(16) Uani 1 1 d .
H37 H 0.4485 0.2097 0.5958 0.076 Uiso 1 1 calc R
C38 C 0.4878(5) 0.2162(2) 0.4990(3) 0.0591(15) Uani 1 1 d .
H38 H 0.4097 0.2325 0.4769 0.071 Uiso 1 1 calc R
C39 C 0.5811(5) 0.20479(17) 0.4602(2) 0.0430(10) Uani 1 1 d .
C40 C 0.8501(6) 0.1470(2) 0.5950(3) 0.0551(13) Uani 1 1 d .
H40A H 0.8594 0.1178 0.5688 0.083 Uiso 1 1 calc R
H40B H 0.8539 0.1388 0.6442 0.083 Uiso 1 1 calc R
H40C H 0.9211 0.1692 0.5932 0.083 Uiso 1 1 calc R
C41 C 0.5579(6) 0.2174(2) 0.3822(3) 0.0656(16) Uani 1 1 d .
H41A H 0.6238 0.2406 0.3759 0.098 Uiso 1 1 calc R
H41B H 0.4708 0.2314 0.3656 0.098 Uiso 1 1 calc R
H41C H 0.5644 0.1884 0.3551 0.098 Uiso 1 1 calc R
C42 C 0.7198(6) 0.3476(2) 0.2623(4) 0.0654(16) Uani 1 1 d .

loop_
_atom_site_aniso_label
_atom_site_aniso_U_11
_atom_site_aniso_U_22
_atom_site_aniso_U_33
_atom_site_aniso_U_23
_atom_site_aniso_U_13
_atom_site_aniso_U_12
Pd1 0.02356(15) 0.02872(16) 0.02518(15) -0.00062(11) 0.00671(11) 0.00221(11)
S1 0.0414(6) 0.0466(6) 0.0445(6) 0.0053(5) 0.0071(5) 0.0026(5)
O1 0.0293(15) 0.0498(19) 0.0426(17) 0.0023(14) -0.0038(13) -0.0052(13)
O2 0.0398(17) 0.0403(16) 0.0331(15) 0.0104(13) -0.0028(13) -0.0021(13)
O3 0.062(2) 0.056(2) 0.0376(17) -0.0059(15) 0.0188(16) 0.0162(17)
O4 0.053(2) 0.0467(19) 0.0474(18) 0.0070(15) 0.0152(16) 0.0258(16)
O5 0.060(2) 0.0341(17) 0.065(2) -0.0121(16) 0.0272(18) -0.0050(15)
O6 0.0460(19) 0.0461(18) 0.0524(19) -0.0068(15) 0.0175(15) -0.0212(15)
O7 0.058(2) 0.061(2) 0.0354(17) 0.0101(15) 0.0145(15) -0.0108(17)
O8 0.0270(16) 0.064(2) 0.060(2) 0.0041(17) 0.0229(15) 0.0018(14)
O9 0.048(2) 0.0338(17) 0.0413(18) -0.0046(14) 0.0124(16) -0.0047(14)
O10 0.073(3) 0.092(3) 0.094(3) -0.020(3) 0.045(3) -0.025(3)
O11 0.060(2) 0.051(2) 0.091(3) -0.008(2) 0.007(2) -0.0078(19)
O12 0.136(5) 0.102(4) 0.057(3) 0.028(3) 0.013(3) 0.050(4)
O13 0.070(3) 0.073(3) 0.065(3) 0.011(2) -0.002(2) 0.001(2)
N1 0.0235(15) 0.0285(16) 0.0271(15) 0.0023(12) 0.0070(12) -0.0012(12)
N2 0.0286(17) 0.0318(18) 0.0303(17) 0.0015(14) 0.0021(14) -0.0028(14)
N3 0.0300(18) 0.0301(18) 0.0318(17) -0.0004(14) 0.0029(14) 0.0008(15)
N4 0.0292(17) 0.0364(18) 0.0301(17) -0.0056(14) 0.0105(14) 0.0018(14)
F1 0.109(3) 0.075(3) 0.118(4) -0.038(3) 0.008(3) 0.007(2)
F2 0.101(4) 0.110(4) 0.255(8) -0.014(4) 0.116(5) 0.007(3)
F3 0.132(4) 0.084(3) 0.124(4) 0.018(3) -0.034(3) 0.037(3)
C1 0.0188(16) 0.0268(17) 0.0276(18) -0.0011(14) 0.0048(14) 0.0015(14)
C2 0.0236(18) 0.033(2) 0.0319(19) -0.0017(16) 0.0076(15) 0.0052(15)
C3 0.055(3) 0.055(3) 0.043(3) 0.018(2) -0.010(2) 0.002(2)
C4 0.0214(17) 0.0273(18) 0.0306(19) -0.0005(14) 0.0087(15) 0.0032(14)
C5 0.026(2) 0.037(2) 0.039(2) -0.0002(17) 0.0074(17) -0.0037(16)
C6 0.030(2) 0.037(2) 0.051(3) 0.0054(19) 0.0125(19) -0.0086(17)
C7 0.038(2) 0.044(2) 0.047(3) 0.013(2) 0.021(2) -0.0025(19)
C8 0.033(2) 0.037(2) 0.037(2) 0.0065(17) 0.0148(17) 0.0019(17)
C9 0.0215(17) 0.0280(18) 0.0331(19) 0.0018(15) 0.0097(15) 0.0011(14)
C10 0.051(3) 0.072(3) 0.035(2) 0.007(2) 0.017(2) -0.009(3)
C11 0.0266(18) 0.0333(19) 0.0222(17) 0.0005(14) 0.0077(14) -0.0006(15)
C12 0.030(2) 0.041(2) 0.030(2) 0.0093(17) 0.0010(16) -0.0042(17)
C13 0.049(3) 0.053(3) 0.035(2) 0.005(2) 0.005(2) -0.002(2)
C14 0.077(4) 0.073(4) 0.031(2) 0.004(2) -0.001(3) -0.015(3)
C15 0.058(4) 0.079(4) 0.043(3) 0.021(3) -0.018(3) -0.010(3)
C16 0.038(3) 0.063(3) 0.059(3) 0.027(3) -0.007(2) 0.005(2)
C17 0.037(2) 0.042(2) 0.042(2) 0.0161(19) 0.0043(19) 0.0007(19)
C18 0.043(3) 0.056(3) 0.061(3) 0.007(2) 0.012(2) 0.012(2)
C19 0.033(2) 0.042(2) 0.029(2) 0.0080(17) 0.0012(16) -0.0103(18)
C20 0.039(2) 0.049(3) 0.048(3) 0.005(2) 0.014(2) -0.004(2)
C21 0.041(3) 0.078(4) 0.076(4) 0.018(3) 0.020(3) 0.002(3)
C22 0.040(3) 0.117(6) 0.077(4) 0.019(4) 0.010(3) -0.019(4)
C23 0.056(4) 0.102(5) 0.054(3) -0.002(3) -0.007(3) -0.045(4)
C24 0.055(3) 0.069(3) 0.037(2) -0.006(2) 0.006(2) -0.027(3)
C25 0.106(6) 0.090(5) 0.072(4) -0.043(4) 0.034(4) -0.050(4)
C26 0.0216(17) 0.0263(17) 0.0259(17) 0.0011(14) 0.0060(14) 0.0022(14)
C27 0.029(2) 0.0296(19) 0.040(2) -0.0022(16) 0.0135(17) -0.0001(16)
C28 0.078(4) 0.057(3) 0.082(4) 0.009(3) 0.031(3) 0.040(3)
C29 0.0228(18) 0.0279(18) 0.0276(18) 0.0047(14) 0.0051(14) 0.0006(14)
C30 0.029(2) 0.030(2) 0.033(2) 0.0035(16) 0.0032(16) -0.0010(16)
C31 0.064(4) 0.059(3) 0.077(4) -0.010(3) 0.016(3) -0.040(3)
C32 0.0204(17) 0.0324(19) 0.0252(17) 0.0034(14) 0.0034(14) 0.0017(14)
C33 0.032(2) 0.037(2) 0.035(2) -0.0040(17) 0.0108(17) -0.0036(17)
C34 0.042(3) 0.118(6) 0.102(5) -0.005(4) 0.050(3) -0.010(3)
C35 0.043(2) 0.045(2) 0.028(2) -0.0065(17) 0.0076(18) -0.0039(19)
C36 0.062(3) 0.072(4) 0.033(2) -0.012(2) 0.022(2) -0.006(3)
C37 0.048(3) 0.084(4) 0.066(4) -0.032(3) 0.031(3) -0.007(3)
C38 0.035(3) 0.077(4) 0.066(3) -0.021(3) 0.013(2) 0.013(2)
C39 0.043(3) 0.044(2) 0.040(2) -0.0090(19) 0.0057(19) 0.008(2)
C40 0.057(3) 0.071(4) 0.033(2) 0.003(2) 0.003(2) 0.012(3)
C41 0.063(4) 0.080(4) 0.048(3) 0.008(3) 0.003(3) 0.031(3)
C42 0.055(3) 0.056(3) 0.081(4) 0.003(3) 0.009(3) 0.009(3)

loop_
_atom_type_symbol
_atom_type_description
_atom_type_scat_dispersion_real
_atom_type_scat_dispersion_imag
_atom_type_scat_source
C C 0.0033 0.0016 'International Tables Vol C Tables 4.2.6.8 and 6.1.1.4'
H H 0.0000 0.0000 'International Tables Vol C Tables 4.2.6.8 and 6.1.1.4'
N N 0.0061 0.0033 'International Tables Vol C Tables 4.2.6.8 and 6.1.1.4'
O O 0.0106 0.0060 'International Tables Vol C Tables 4.2.6.8 and 6.1.1.4'
F F 0.0171 0.0103 'International Tables Vol C Tables 4.2.6.8 and 6.1.1.4'
S S 0.1246 0.1234 'International Tables Vol C Tables 4.2.6.8 and 6.1.1.4'
Cl Cl 0.1484 0.1585 'International Tables Vol C Tables 4.2.6.8 and 6.1.1.4'
Pd Pd -0.9988 1.0072 'International Tables Vol C Tables 4.2.6.8 and 6.1.1.4'

loop_
_geom_angle_atom_site_label_1
_geom_angle_atom_site_label_2
_geom_angle_atom_site_label_3
_geom_angle
_geom_angle_site_symmetry_3
C43 Cl1' Cl2' 45.2(5) .
Cl2' Cl2 C43 74.3(11) .
Cl2 Cl2' C43 82.7(12) .
Cl2 Cl2' Cl1' 106.9(13) .
C43 Cl2' Cl1' 48.3(5) .
Cl3' Cl3 C43 86.7(10) .
Cl3 Cl3' C43 68.0(9) .
Cl2' C43 Cl3 98.1(6) .
Cl2' C43 Cl1 102.2(6) .
Cl3 C43 Cl1 114.1(4) .
Cl2' C43 Cl2 23.0(4) .
Cl3 C43 Cl2 108.8(4) .
Cl1 C43 Cl2 113.8(4) .
Cl2' C43 Cl1' 86.5(7) .
Cl3 C43 Cl1' 119.8(6) .
Cl1 C43 Cl1' 16.0(4) .
Cl2 C43 Cl1' 98.1(5) .
Cl2' C43 Cl3' 112.2(7) .
Cl3 C43 Cl3' 25.3(4) .
Cl1 C43 Cl3' 89.9(5) .
Cl2 C43 Cl3' 129.2(6) .
Cl1' C43 Cl3' 98.5(6) .
C45 C44 C46 120.4(16) .
C44 C45 C46 114.7(16) 3
C47 C46 C44 126(3) .
C47 C46 C45 109(3) 3
C44 C46 C45 125(2) 3
C32 Pd1 C1 80.92(15) .
C32 Pd1 N4 94.71(14) .
C1 Pd1 N4 172.29(14) .
C32 Pd1 O9 176.28(15) .
C1 Pd1 O9 96.98(14) .
N4 Pd1 O9 87.72(13) .
O12 S1 O10 114.2(4) .
O12 S1 O11 116.7(3) .
O10 S1 O11 113.6(3) .
O12 S1 C42 102.8(3) .
O10 S1 C42 103.3(3) .
O11 S1 C42 103.9(3) .
C2 O2 C3 115.9(4) .
C27 O4 C28 116.4(4) .
C30 O6 C31 116.6(4) .
C33 O8 C34 116.1(4) .
Pd1 O9 H9A 117(4) .
Pd1 O9 H9B 121(6) .
H9A O9 H9B 108(7) .
C11 N1 C9 127.1(3) .
C11 N1 C26 125.1(3) .
C9 N1 C26 107.5(3) .
C11 N2 C12 124.6(4) .
C11 N2 H2 118(3) .
C12 N2 H2 118(3) .
C11 N3 C19 125.9(4) .
C11 N3 H3 115(3) .
C19 N3 H3 117(3) .
C39 N4 C35 119.8(4) .
C39 N4 Pd1 121.2(3) .
C35 N4 Pd1 118.8(3) .
C4 C1 C2 117.1(3) .
C4 C1 C26 103.1(3) .
C2 C1 C26 120.9(3) .
C4 C1 Pd1 113.1(2) .
C2 C1 Pd1 95.7(2) .
C26 C1 Pd1 106.6(2) .
O1 C2 O2 121.8(4) .
O1 C2 C1 123.1(4) .
O2 C2 C1 114.9(3) .
O2 C3 H3A 109.5 .
O2 C3 H3B 109.5 .
H3A C3 H3B 109.5 .
O2 C3 H3C 109.5 .
H3A C3 H3C 109.5 .
H3B C3 H3C 109.5 .
C5 C4 C9 119.0(4) .
C5 C4 C1 131.9(4) .
C9 C4 C1 109.1(3) .
C4 C5 C6 118.5(4) .
C4 C5 H5 120.8 .
C6 C5 H5 120.8 .
C7 C6 C5 121.3(4) .
C7 C6 H6 119.3 .
C5 C6 H6 119.3 .
C6 C7 C8 122.2(4) .
C6 C7 H7 118.9 .
C8 C7 H7 118.9 .
C7 C8 C9 115.9(4) .
C7 C8 C10 120.7(4) .
C9 C8 C10 123.3(4) .
C8 C9 C4 122.7(4) .
C8 C9 N1 128.3(4) .
C4 C9 N1 108.2(3) .
C8 C10 H10A 109.5 .
C8 C10 H10B 109.5 .
H10A C10 H10B 109.5 .
C8 C10 H10C 109.5 .
H10A C10 H10C 109.5 .
H10B C10 H10C 109.5 .
N3 C11 N2 121.3(4) .
N3 C11 N1 118.2(4) .
N2 C11 N1 120.6(4) .
C13 C12 C17 121.5(4) .
C13 C12 N2 119.5(4) .
C17 C12 N2 118.9(4) .
C12 C13 C14 119.7(5) .
C12 C13 H13 120.1 .
C14 C13 H13 120.1 .
C15 C14 C13 120.0(6) .
C15 C14 H14 120.0 .
C13 C14 H14 120.0 .
C14 C15 C16 120.0(5) .
C14 C15 H15 120.0 .
C16 C15 H15 120.0 .
C15 C16 C17 121.9(5) .
C15 C16 H16 119.1 .
C17 C16 H16 119.1 .
C16 C17 C12 116.9(5) .
C16 C17 C18 120.8(5) .
C12 C17 C18 122.3(4) .
C17 C18 H18A 109.5 .
C17 C18 H18B 109.5 .
H18A C18 H18B 109.5 .
C17 C18 H18C 109.5 .
H18A C18 H18C 109.5 .
H18B C18 H18C 109.5 .
C20 C19 C24 121.7(4) .
C20 C19 N3 119.7(4) .
C24 C19 N3 118.5(4) .
C19 C20 C21 120.4(5) .
C19 C20 H20 119.8 .
C21 C20 H20 119.8 .
C22 C21 C20 119.1(6) .
C22 C21 H21 120.4 .
C20 C21 H21 120.4 .
C23 C22 C21 121.1(6) .
C23 C22 H22 119.4 .
C21 C22 H22 119.4 .
C22 C23 C24 121.7(6) .
C22 C23 H23 119.1 .
C24 C23 H23 119.1 .
C19 C24 C23 115.9(5) .
C19 C24 C25 121.0(5) .
C23 C24 C25 123.2(5) .
C24 C25 H25A 109.5 .
C24 C25 H25B 109.5 .
H25A C25 H25B 109.5 .
C24 C25 H25C 109.5 .
H25A C25 H25C 109.5 .
H25B C25 H25C 109.5 .
N1 C26 C29 115.3(3) .
N1 C26 C27 103.6(3) .
C29 C26 C27 115.4(3) .
N1 C26 C1 98.8(3) .
C29 C26 C1 108.0(3) .
C27 C26 C1 114.7(3) .
O3 C27 O4 124.6(4) .
O3 C27 C26 123.0(4) .
O4 C27 C26 112.3(3) .
O4 C28 H28A 109.5 .
O4 C28 H28B 109.5 .
H28A C28 H28B 109.5 .
O4 C28 H28C 109.5 .
H28A C28 H28C 109.5 .
H28B C28 H28C 109.5 .
C32 C29 C30 125.2(3) .
C32 C29 C26 114.8(3) .
C30 C29 C26 120.0(3) .
O5 C30 O6 122.8(4) .
O5 C30 C29 123.8(4) .
O6 C30 C29 113.3(4) .
O6 C31 H31A 109.5 .
O6 C31 H31B 109.5 .
H31A C31 H31B 109.5 .
O6 C31 H31C 109.5 .
H31A C31 H31C 109.5 .
H31B C31 H31C 109.5 .
C29 C32 C33 123.3(4) .
C29 C32 Pd1 118.6(3) .
C33 C32 Pd1 118.0(3) .
O7 C33 O8 124.2(4) .
O7 C33 C32 124.6(4) .
O8 C33 C32 111.0(3) .
O8 C34 H34A 109.5 .
O8 C34 H34B 109.5 .
H34A C34 H34B 109.5 .
O8 C34 H34C 109.5 .
H34A C34 H34C 109.5 .
H34B C34 H34C 109.5 .
N4 C35 C36 120.8(4) .
N4 C35 C40 117.7(4) .
C36 C35 C40 121.5(4) .
C37 C36 C35 119.2(5) .
C37 C36 H36 120.4 .
C35 C36 H36 120.4 .
C38 C37 C36 119.7(5) .
C38 C37 H37 120.2 .
C36 C37 H37 120.2 .
C37 C38 C39 119.5(5) .
C37 C38 H38 120.3 .
C39 C38 H38 120.3 .
N4 C39 C38 121.0(5) .
N4 C39 C41 117.7(4) .
C38 C39 C41 121.3(5) .
C35 C40 H40A 109.5 .
C35 C40 H40B 109.5 .
H40A C40 H40B 109.5 .
C35 C40 H40C 109.5 .
H40A C40 H40C 109.5 .
H40B C40 H40C 109.5 .
C39 C41 H41A 109.5 .
C39 C41 H41B 109.5 .
H41A C41 H41B 109.5 .
C39 C41 H41C 109.5 .
H41A C41 H41C 109.5 .
H41B C41 H41C 109.5 .
F1 C42 F2 108.9(6) .
F1 C42 F3 107.3(6) .
F2 C42 F3 107.0(6) .
F1 C42 S1 111.9(4) .
F2 C42 S1 110.7(5) .
F3 C42 S1 110.8(5) .

loop_
_geom_bond_atom_site_label_1
_geom_bond_atom_site_label_2
_geom_bond_distance
_geom_bond_site_symmetry_2
Cl1 C43 1.738(8) .
Cl1' C43 1.803(13) .
Cl1' Cl2' 2.411(17) .
Cl2 Cl2' 0.695(13) .
Cl2 C43 1.767(8) .
Cl2' C43 1.715(14) .
Cl3 Cl3' 0.796(12) .
Cl3 C43 1.724(8) .
Cl3' C43 1.857(14) .
C44 C45 1.268(17) .
C44 C46 1.37(2) .
C45 C46 1.43(2) 3
C46 C47 1.13(3) .
C46 C45 1.43(2) 3
Pd1 C32 1.969(4) .
Pd1 C1 2.078(4) .
Pd1 N4 2.137(3) .
Pd1 O9 2.137(3) .
S1 O12 1.407(4) .
S1 O10 1.417(4) .
S1 O11 1.433(4) .
S1 C42 1.812(6) .
O1 C2 1.218(5) .
O2 C2 1.328(5) .
O2 C3 1.440(5) .
O3 C27 1.195(5) .
O4 C27 1.319(5) .
O4 C28 1.446(6) .
O5 C30 1.203(5) .
O6 C30 1.320(5) .
O6 C31 1.445(6) .
O7 C33 1.200(5) .
O8 C33 1.336(5) .
O8 C34 1.442(6) .
O9 H9A 0.81(7) .
O9 H9B 0.78(8) .
N1 C11 1.339(5) .
N1 C9 1.427(5) .
N1 C26 1.510(5) .
N2 C11 1.337(5) .
N2 C12 1.445(5) .
N2 H2 0.78(5) .
N3 C11 1.334(5) .
N3 C19 1.430(5) .
N3 H3 0.77(4) .
N4 C39 1.336(6) .
N4 C35 1.354(5) .
F1 C42 1.308(7) .
F2 C42 1.309(8) .
F3 C42 1.315(8) .
C1 C4 1.487(5) .
C1 C2 1.492(5) .
C1 C26 1.570(5) .
C3 H3A 0.9600 .
C3 H3B 0.9600 .
C3 H3C 0.9600 .
C4 C5 1.384(5) .
C4 C9 1.406(5) .
C5 C6 1.387(6) .
C5 H5 0.9300 .
C6 C7 1.376(7) .
C6 H6 0.9300 .
C7 C8 1.383(6) .
C7 H7 0.9300 .
C8 C9 1.393(5) .
C8 C10 1.515(6) .
C10 H10A 0.9600 .
C10 H10B 0.9600 .
C10 H10C 0.9600 .
C12 C13 1.377(7) .
C12 C17 1.396(6) .
C13 C14 1.391(7) .
C13 H13 0.9300 .
C14 C15 1.361(9) .
C14 H14 0.9300 .
C15 C16 1.382(9) .
C15 H15 0.9300 .
C16 C17 1.391(7) .
C16 H16 0.9300 .
C17 C18 1.495(7) .
C18 H18A 0.9600 .
C18 H18B 0.9600 .
C18 H18C 0.9600 .
C19 C20 1.376(7) .
C19 C24 1.393(6) .
C20 C21 1.382(7) .
C20 H20 0.9300 .
C21 C22 1.363(10) .
C21 H21 0.9300 .
C22 C23 1.357(10) .
C22 H22 0.9300 .
C23 C24 1.419(8) .
C23 H23 0.9300 .
C24 C25 1.501(9) .
C25 H25A 0.9600 .
C25 H25B 0.9600 .
C25 H25C 0.9600 .
C26 C29 1.512(5) .
C26 C27 1.547(5) .
C28 H28A 0.9600 .
C28 H28B 0.9600 .
C28 H28C 0.9600 .
C29 C32 1.341(5) .
C29 C30 1.487(5) .
C31 H31A 0.9600 .
C31 H31B 0.9600 .
C31 H31C 0.9600 .
C32 C33 1.484(5) .
C34 H34A 0.9600 .
C34 H34B 0.9600 .
C34 H34C 0.9600 .
C35 C36 1.384(7) .
C35 C40 1.482(7) .
C36 C37 1.373(8) .
C36 H36 0.9300 .
C37 C38 1.363(9) .
C37 H37 0.9300 .
C38 C39 1.389(7) .
C38 H38 0.9300 .
C39 C41 1.495(7) .
C40 H40A 0.9600 .
C40 H40B 0.9600 .
C40 H40C 0.9600 .
C41 H41A 0.9600 .
C41 H41B 0.9600 .
C41 H41C 0.9600 .

loop_
_geom_torsion_atom_site_label_1
_geom_torsion_atom_site_label_2
_geom_torsion_atom_site_label_3
_geom_torsion_atom_site_label_4
_geom_torsion
_geom_torsion_site_symmetry_4
C43 Cl2 Cl2' Cl1' -42.3(6) .
C43 Cl1' Cl2' Cl2 63.4(12) .
Cl2 Cl2' C43 Cl3 119.9(11) .
Cl1' Cl2' C43 Cl3 -119.7(6) .
Cl2 Cl2' C43 Cl1 -123.2(11) .
Cl1' Cl2' C43 Cl1 -2.8(4) .
Cl1' Cl2' C43 Cl2 120.4(12) .
Cl2 Cl2' C43 Cl1' -120.4(12) .
Cl2 Cl2' C43 Cl3' 141.8(11) .
Cl1' Cl2' C43 Cl3' -97.8(7) .
Cl3' Cl3 C43 Cl2' 126.3(11) .
Cl3' Cl3 C43 Cl1 18.9(10) .
Cl3' Cl3 C43 Cl2 147.2(10) .
Cl3' Cl3 C43 Cl1' 35.7(11) .
Cl2' Cl2 C43 Cl3 -65.0(12) .
Cl2' Cl2 C43 Cl1 63.4(12) .
Cl2' Cl2 C43 Cl1' 60.4(12) .
Cl2' Cl2 C43 Cl3' -47.6(14) .
Cl2' Cl1' C43 Cl3 97.3(7) .
Cl2' Cl1' C43 Cl1 170.1(16) .
Cl2' Cl1' C43 Cl2 -19.9(4) .
Cl2' Cl1' C43 Cl3' 111.9(7) .
Cl3 Cl3' C43 Cl2' -59.6(11) .
Cl3 Cl3' C43 Cl1 -162.8(10) .
Cl3 Cl3' C43 Cl2 -41.4(12) .
Cl3 Cl3' C43 Cl1' -149.2(10) .
C46 C44 C45 C46 0(3) 3
C45 C44 C46 C47 -178(2) .
C45 C44 C46 C45 0(3) 3
C32 Pd1 N4 C39 -86.9(4) .
C1 Pd1 N4 C39 -141.9(9) .
O9 Pd1 N4 C39 90.3(4) .
C32 Pd1 N4 C35 87.9(3) .
C1 Pd1 N4 C35 32.8(11) .
O9 Pd1 N4 C35 -94.9(3) .
C32 Pd1 C1 C4 140.5(3) .
N4 Pd1 C1 C4 -163.7(9) .
O9 Pd1 C1 C4 -36.4(3) .
C32 Pd1 C1 C2 -96.8(2) .
N4 Pd1 C1 C2 -41.0(11) .
O9 Pd1 C1 C2 86.3(2) .
C32 Pd1 C1 C26 27.8(2) .
N4 Pd1 C1 C26 83.7(10) .
O9 Pd1 C1 C26 -149.1(2) .
C3 O2 C2 O1 -3.2(6) .
C3 O2 C2 C1 -178.9(4) .
C4 C1 C2 O1 24.2(5) .
C26 C1 C2 O1 151.4(4) .
Pd1 C1 C2 O1 -95.4(4) .
C4 C1 C2 O2 -160.2(3) .
C26 C1 C2 O2 -33.0(5) .
Pd1 C1 C2 O2 80.2(3) .
C2 C1 C4 C5 -20.5(6) .
C26 C1 C4 C5 -155.9(4) .
Pd1 C1 C4 C5 89.3(5) .
C2 C1 C4 C9 156.4(3) .
C26 C1 C4 C9 21.0(4) .
Pd1 C1 C4 C9 -93.8(3) .
C9 C4 C5 C6 -3.0(6) .
C1 C4 C5 C6 173.6(4) .
C4 C5 C6 C7 -1.5(7) .
C5 C6 C7 C8 1.9(7) .
C6 C7 C8 C9 2.4(7) .
C6 C7 C8 C10 -174.5(5) .
C7 C8 C9 C4 -7.1(6) .
C10 C8 C9 C4 169.7(4) .
C7 C8 C9 N1 -176.1(4) .
C10 C8 C9 N1 0.7(7) .
C5 C4 C9 C8 7.6(6) .
C1 C4 C9 C8 -169.8(4) .
C5 C4 C9 N1 178.5(3) .
C1 C4 C9 N1 1.1(4) .
C11 N1 C9 C8 -39.5(6) .
C26 N1 C9 C8 146.0(4) .
C11 N1 C9 C4 150.3(4) .
C26 N1 C9 C4 -24.2(4) .
C19 N3 C11 N2 -35.6(6) .
C19 N3 C11 N1 144.3(4) .
C12 N2 C11 N3 -20.1(6) .
C12 N2 C11 N1 160.1(4) .
C9 N1 C11 N3 153.6(4) .
C26 N1 C11 N3 -32.9(5) .
C9 N1 C11 N2 -26.6(6) .
C26 N1 C11 N2 147.0(4) .
C11 N2 C12 C13 -47.4(6) .
C11 N2 C12 C17 132.8(4) .
C17 C12 C13 C14 -2.5(7) .
N2 C12 C13 C14 177.8(4) .
C12 C13 C14 C15 1.1(8) .
C13 C14 C15 C16 0.4(9) .
C14 C15 C16 C17 -0.6(9) .
C15 C16 C17 C12 -0.7(7) .
C15 C16 C17 C18 -179.0(5) .
C13 C12 C17 C16 2.2(7) .
N2 C12 C17 C16 -178.0(4) .
C13 C12 C17 C18 -179.4(5) .
N2 C12 C17 C18 0.3(6) .
C11 N3 C19 C20 -38.2(6) .
C11 N3 C19 C24 144.2(4) .
C24 C19 C20 C21 -3.1(7) .
N3 C19 C20 C21 179.3(4) .
C19 C20 C21 C22 1.1(8) .
C20 C21 C22 C23 0.5(10) .
C21 C22 C23 C24 -0.1(11) .
C20 C19 C24 C23 3.3(7) .
N3 C19 C24 C23 -179.1(5) .
C20 C19 C24 C25 -176.2(6) .
N3 C19 C24 C25 1.4(8) .
C22 C23 C24 C19 -1.7(9) .
C22 C23 C24 C25 177.8(7) .
C11 N1 C26 C29 -24.7(5) .
C9 N1 C26 C29 149.9(3) .
C11 N1 C26 C27 102.3(4) .
C9 N1 C26 C27 -83.1(3) .
C11 N1 C26 C1 -139.5(4) .
C9 N1 C26 C1 35.1(3) .
C4 C1 C26 N1 -32.9(3) .
C2 C1 C26 N1 -166.1(3) .
Pd1 C1 C26 N1 86.5(3) .
C4 C1 C26 C29 -153.2(3) .
C2 C1 C26 C29 73.5(4) .
Pd1 C1 C26 C29 -33.9(3) .
C4 C1 C26 C27 76.6(4) .
C2 C1 C26 C27 -56.7(4) .
Pd1 C1 C26 C27 -164.1(3) .
C28 O4 C27 O3 -4.6(7) .
C28 O4 C27 C26 176.6(4) .
N1 C26 C27 O3 -17.2(5) .
C29 C26 C27 O3 109.8(5) .
C1 C26 C27 O3 -123.7(4) .
N1 C26 C27 O4 161.6(3) .
C29 C26 C27 O4 -71.4(4) .
C1 C26 C27 O4 55.1(4) .
N1 C26 C29 C32 -87.0(4) .
C27 C26 C29 C32 152.2(3) .
C1 C26 C29 C32 22.4(4) .
N1 C26 C29 C30 95.4(4) .
C27 C26 C29 C30 -25.4(5) .
C1 C26 C29 C30 -155.2(3) .
C31 O6 C30 O5 -5.4(7) .
C31 O6 C30 C29 173.7(4) .
C32 C29 C30 O5 -179.8(4) .
C26 C29 C30 O5 -2.5(6) .
C32 C29 C30 O6 1.1(6) .
C26 C29 C30 O6 178.4(3) .
C30 C29 C32 C33 1.7(6) .
C26 C29 C32 C33 -175.8(3) .
C30 C29 C32 Pd1 179.0(3) .
C26 C29 C32 Pd1 1.5(4) .
C1 Pd1 C32 C29 -17.9(3) .
N4 Pd1 C32 C29 168.5(3) .
O9 Pd1 C32 C29 38(2) .
C1 Pd1 C32 C33 159.5(3) .
N4 Pd1 C32 C33 -14.1(3) .
O9 Pd1 C32 C33 -145(2) .
C34 O8 C33 O7 -4.3(7) .
C34 O8 C33 C32 -179.9(5) .
C29 C32 C33 O7 94.3(5) .
Pd1 C32 C33 O7 -83.0(5) .
C29 C32 C33 O8 -90.1(5) .
Pd1 C32 C33 O8 92.6(4) .
C39 N4 C35 C36 3.0(7) .
Pd1 N4 C35 C36 -171.8(4) .
C39 N4 C35 C40 -176.9(4) .
Pd1 N4 C35 C40 8.2(6) .
N4 C35 C36 C37 -1.1(8) .
C40 C35 C36 C37 178.8(5) .
C35 C36 C37 C38 -1.5(9) .
C36 C37 C38 C39 2.2(9) .
C35 N4 C39 C38 -2.3(7) .
Pd1 N4 C39 C38 172.4(4) .
C35 N4 C39 C41 178.5(5) .
Pd1 N4 C39 C41 -6.8(6) .
C37 C38 C39 N4 -0.3(8) .
C37 C38 C39 C41 178.9(6) .
O12 S1 C42 F1 59.6(6) .
O10 S1 C42 F1 -59.4(6) .
O11 S1 C42 F1 -178.3(5) .
O12 S1 C42 F2 -62.1(6) .
O10 S1 C42 F2 178.9(6) .
O11 S1 C42 F2 60.0(6) .
O12 S1 C42 F3 179.3(5) .
O10 S1 C42 F3 60.3(6) .
O11 S1 C42 F3 -58.6(6) .
